data_1520174
loop_
_publ_author_name
'Callear, Samantha K.'
'Hursthouse, Michael B.'

_publ_section_title
;
 Maleic acid + 1-methylimidazole
;
_journal_name_full 'Crystal Structure Report Archive'
_journal_page_first 523
_journal_year 2008
_chemical_formula_sum 'C8 H10 N2 O4'
_chemical_formula_weight 198.18
_chemical_name_systematic
;
maleic acid and 1-methylimidazole
;
_space_group_IT_number 19
_symmetry_cell_setting orthorhombic
_symmetry_space_group_name_Hall 'P 2ac 2ab'
_symmetry_space_group_name_H-M 'P 21 21 21'
_atom_sites_solution_hydrogens geom
_atom_sites_solution_primary direct
_atom_sites_solution_secondary difmap
_cell_angle_alpha 90.00
_cell_angle_beta 90.00
_cell_angle_gamma 90.00
_cell_formula_units_Z 4
_cell_length_a 7.7110(2)
_cell_length_b 8.2850(4)
_cell_length_c 13.8440(5)
_cell_measurement_reflns_used 5426
_cell_measurement_temperature 120(2)
_cell_measurement_theta_max 28.60
_cell_measurement_theta_min 2.70
_cell_volume 884.43(6)
_computing_cell_refinement 'Bruker SAINT'
_computing_data_collection 'Bruker APEX2'
_computing_data_reduction 'Bruker SAINT'
_computing_structure_refinement 'SHELXL-97 (Sheldrick, 1997)'
_diffrn_ambient_temperature 120(2)
_diffrn_measured_fraction_theta_full 0.965
_diffrn_measured_fraction_theta_max 0.965
_diffrn_measurement_device_type 'Bruker SMART APEX2 CCD diffractometer'
_diffrn_measurement_method 'fine-slice \w scans'
_diffrn_radiation_monochromator 'silicon 111'
_diffrn_radiation_source 'Daresbury SRS station 9.8'
_diffrn_radiation_type synchrotron
_diffrn_radiation_wavelength 0.6710
_diffrn_reflns_av_R_equivalents 0.0556
_diffrn_reflns_av_sigmaI/netI 0.0335
_diffrn_reflns_limit_h_max 10
_diffrn_reflns_limit_h_min -9
_diffrn_reflns_limit_k_max 10
_diffrn_reflns_limit_k_min -10
_diffrn_reflns_limit_l_max 17
_diffrn_reflns_limit_l_min -17
_diffrn_reflns_number 7597
_diffrn_reflns_theta_full 27.48
_diffrn_reflns_theta_max 27.48
_diffrn_reflns_theta_min 5.71
_diffrn_standards_decay_% 5
_diffrn_standards_number 0
_exptl_absorpt_coefficient_mu 0.121
_exptl_absorpt_correction_T_max 0.9880
_exptl_absorpt_correction_T_min 0.9833
_exptl_absorpt_correction_type none
_exptl_crystal_colour colourless
_exptl_crystal_density_diffrn 1.488
_exptl_crystal_density_method 'not measured'
_exptl_crystal_description block
_exptl_crystal_F_000 416
_exptl_crystal_size_max 0.14
_exptl_crystal_size_mid 0.10
_exptl_crystal_size_min 0.10
_refine_diff_density_max 0.426
_refine_diff_density_min -0.231
_refine_diff_density_rms 0.060
_refine_ls_abs_structure_details 'Flack H D (1983), Acta Cryst. A39, 876-881'
_refine_ls_abs_structure_Flack -10(10)
_refine_ls_extinction_method none
_refine_ls_goodness_of_fit_ref 1.158
_refine_ls_hydrogen_treatment constr
_refine_ls_matrix_type full
_refine_ls_number_parameters 129
_refine_ls_number_reflns 1145
_refine_ls_number_restraints 0
_refine_ls_restrained_S_all 1.158
_refine_ls_R_factor_all 0.0637
_refine_ls_R_factor_gt 0.0627
_refine_ls_shift/su_max 0.002
_refine_ls_shift/su_mean 0.000
_refine_ls_structure_factor_coef Fsqd
_refine_ls_weighting_details 'calc w=1/[\s^2^(Fo^2^)+(0.0690P)^2^+1.1643P] where P=(Fo^2^+2Fc^2^)/3'
_refine_ls_weighting_scheme calc
_refine_ls_wR_factor_gt 0.1723
_refine_ls_wR_factor_ref 0.1728
_reflns_number_gt 1118
_reflns_number_total 1145
_reflns_threshold_expression >2sigma(I)
_cod_data_source_file eCrystal-523.cif
_cod_data_source_block ssg0301
_cod_depositor_comments
;
Citation :
Callear, Samantha K. and Hursthouse, Michael B. and National 
Crystallography Service, (2008) 
University of Southampton, Crystal Structure Report Archive. 
(doi:10.5258/ecrystals/523)

More at:
http://ecrystals.chem.soton.ac.uk/523/
;
_cod_original_sg_symbol_H-M P212121
_cod_database_code 1520174

loop_
_symmetry_equiv_pos_as_xyz
'x, y, z'
'-x+1/2, -y, z+1/2'
'x+1/2, -y+1/2, -z'
'-x, y+1/2, -z+1/2'

loop_
_atom_site_label
_atom_site_type_symbol
_atom_site_fract_x
_atom_site_fract_y
_atom_site_fract_z
_atom_site_U_iso_or_equiv
_atom_site_adp_type
_atom_site_occupancy
_atom_site_symmetry_multiplicity
_atom_site_calc_flag
_atom_site_refinement_flags
_atom_site_disorder_assembly
_atom_site_disorder_group
C1 C -0.4349(6) 0.1565(5) 0.8386(3) 0.0294(9) Uani 1 1 d . . .
C2 C -0.2473(6) 0.1612(5) 0.8042(3) 0.0265(8) Uani 1 1 d . . .
H2A H -0.2240 0.2666 0.7730 0.032 Uiso 1 1 calc R . .
H2B H -0.2288 0.0755 0.7555 0.032 Uiso 1 1 calc R . .
C3 C -0.1217(5) 0.1370(4) 0.8880(3) 0.0239(8) Uani 1 1 d . . .
H3 H -0.1448 0.2221 0.9376 0.029 Uiso 1 1 calc R . .
C4 C 0.0665(5) 0.1571(5) 0.8513(3) 0.0258(8) Uani 1 1 d . . .
C22 C -0.1512(6) -0.1624(4) 0.8871(3) 0.0266(8) Uani 1 1 d . . .
H22 H -0.1333 -0.1770 0.8198 0.032 Uiso 1 1 calc R . .
C24 C -0.1811(8) -0.0491(5) 1.0293(3) 0.0369(11) Uani 1 1 d . . .
H24 H -0.1893 0.0303 1.0786 0.044 Uiso 1 1 calc R . .
C25 C -0.1968(8) -0.2101(5) 1.0403(3) 0.0384(12) Uani 1 1 d . . .
H25 H -0.2158 -0.2659 1.0993 0.046 Uiso 1 1 calc R . .
C26 C -0.1890(7) -0.4516(5) 0.9275(3) 0.0366(11) Uani 1 1 d . . .
H26A H -0.3106 -0.4858 0.9254 0.055 Uiso 1 1 calc R . .
H26B H -0.1275 -0.5130 0.9774 0.055 Uiso 1 1 calc R . .
H26C H -0.1348 -0.4712 0.8646 0.055 Uiso 1 1 calc R . .
N21 N -0.1801(5) -0.2788(4) 0.9503(2) 0.0266(8) Uani 1 1 d . . .
N23 N -0.1511(5) -0.0223(4) 0.9327(2) 0.0228(7) Uani 1 1 d . . .
O1A O -0.4766(4) 0.2113(4) 0.9163(2) 0.0366(8) Uani 1 1 d . . .
O1B O -0.5391(4) 0.0835(4) 0.7767(2) 0.0419(9) Uani 1 1 d . . .
H1 H -0.6280 0.0508 0.8058 0.063 Uiso 1 1 calc R . .
O4A O 0.1579(4) 0.0328(4) 0.8433(2) 0.0348(7) Uani 1 1 d . . .
O4B O 0.1065(4) 0.2976(4) 0.8289(2) 0.0322(7) Uani 1 1 d . . .

loop_
_atom_site_aniso_label
_atom_site_aniso_U_11
_atom_site_aniso_U_22
_atom_site_aniso_U_33
_atom_site_aniso_U_23
_atom_site_aniso_U_13
_atom_site_aniso_U_12
C1 0.035(2) 0.0276(18) 0.0257(18) 0.0013(17) -0.0008(16) 0.0032(17)
C2 0.034(2) 0.0250(17) 0.0211(16) 0.0005(15) -0.0037(15) 0.0015(17)
C3 0.035(2) 0.0167(16) 0.0203(16) 0.0015(13) -0.0002(15) -0.0001(15)
C4 0.0280(18) 0.0290(18) 0.0205(16) 0.0003(16) -0.0005(15) -0.0045(16)
C22 0.036(2) 0.0219(17) 0.0222(16) -0.0006(14) 0.0055(16) -0.0024(17)
C24 0.069(3) 0.0220(18) 0.0203(17) -0.0008(15) 0.005(2) -0.006(2)
C25 0.072(3) 0.0222(19) 0.0206(18) 0.0010(15) 0.004(2) -0.001(2)
C26 0.059(3) 0.0176(18) 0.033(2) -0.0011(16) 0.005(2) 0.0004(19)
N21 0.0395(18) 0.0171(14) 0.0232(15) -0.0006(12) 0.0060(14) -0.0013(15)
N23 0.0316(16) 0.0172(14) 0.0197(14) -0.0004(11) 0.0020(13) -0.0003(13)
O1A 0.0403(17) 0.0401(16) 0.0294(15) -0.0040(13) 0.0049(13) 0.0049(15)
O1B 0.0342(17) 0.0510(19) 0.0404(17) -0.0107(16) 0.0022(14) -0.0028(16)
O4A 0.0323(15) 0.0317(15) 0.0405(16) 0.0029(13) 0.0023(14) -0.0020(13)
O4B 0.0410(17) 0.0290(15) 0.0266(13) 0.0047(12) 0.0034(13) -0.0074(13)

loop_
_atom_type_symbol
_atom_type_description
_atom_type_scat_dispersion_real
_atom_type_scat_dispersion_imag
_atom_type_scat_source
C C 0.0033 0.0000 'International Tables Vol C Tables 4.2.6.8 and 6.1.1.4'
H H 0.0000 0.0000 'International Tables Vol C Tables 4.2.6.8 and 6.1.1.4'
N N 0.0061 0.0000 'International Tables Vol C Tables 4.2.6.8 and 6.1.1.4'
O O 0.0106 0.0000 'International Tables Vol C Tables 4.2.6.8 and 6.1.1.4'

loop_
_geom_angle_atom_site_label_1
_geom_angle_atom_site_label_2
_geom_angle_atom_site_label_3
_geom_angle
_geom_angle_site_symmetry_1
_geom_angle_site_symmetry_3
O1A C1 O1B 125.9(4) . .
O1A C1 C2 121.3(4) . .
O1B C1 C2 112.8(3) . .
C1 C2 C3 111.2(3) . .
C1 C2 H2A 109.4 . .
C3 C2 H2A 109.4 . .
C1 C2 H2B 109.4 . .
C3 C2 H2B 109.4 . .
H2A C2 H2B 108.0 . .
N23 C3 C2 109.9(3) . .
N23 C3 C4 112.2(3) . .
C2 C3 C4 109.4(3) . .
N23 C3 H3 108.4 . .
C2 C3 H3 108.4 . .
C4 C3 H3 108.4 . .
O4B C4 O4A 127.4(4) . .
O4B C4 C3 114.5(4) . .
O4A C4 C3 118.0(4) . .
N23 C22 N21 109.0(3) . .
N23 C22 H22 125.5 . .
N21 C22 H22 125.5 . .
C25 C24 N23 106.5(4) . .
C25 C24 H24 126.8 . .
N23 C24 H24 126.8 . .
C24 C25 N21 107.4(4) . .
C24 C25 H25 126.3 . .
N21 C25 H25 126.3 . .
N21 C26 H26A 109.5 . .
N21 C26 H26B 109.5 . .
H26A C26 H26B 109.5 . .
N21 C26 H26C 109.5 . .
H26A C26 H26C 109.5 . .
H26B C26 H26C 109.5 . .
C22 N21 C25 108.2(3) . .
C22 N21 C26 125.3(3) . .
C25 N21 C26 126.4(3) . .
C22 N23 C24 108.8(3) . .
C22 N23 C3 125.9(3) . .
C24 N23 C3 125.3(3) . .
C1 O1B H1 109.5 . .

loop_
_geom_bond_atom_site_label_1
_geom_bond_atom_site_label_2
_geom_bond_distance
_geom_bond_site_symmetry_2
C1 O1A 1.211(5) .
C1 O1B 1.321(5) .
C1 C2 1.523(6) .
C2 C3 1.525(5) .
C2 H2A 0.9900 .
C2 H2B 0.9900 .
C3 N23 1.475(4) .
C3 C4 1.547(6) .
C3 H3 1.0000 .
C4 O4B 1.244(5) .
C4 O4A 1.252(5) .
C22 N23 1.321(5) .
C22 N21 1.321(5) .
C22 H22 0.9500 .
C24 C25 1.348(6) .
C24 N23 1.376(5) .
C24 H24 0.9500 .
C25 N21 1.376(5) .
C25 H25 0.9500 .
C26 N21 1.467(5) .
C26 H26A 0.9800 .
C26 H26B 0.9800 .
C26 H26C 0.9800 .
O1B H1 0.8400 .

loop_
_geom_hbond_atom_site_label_D
_geom_hbond_atom_site_label_H
_geom_hbond_atom_site_label_A
_geom_hbond_distance_DH
_geom_hbond_distance_HA
_geom_hbond_distance_DA
_geom_hbond_angle_DHA
_geom_hbond_site_symmetry_A
O1B H1 O4A 0.84 1.74 2.546(5) 161.2 1_455
